data_7018251
loop_
_publ_author_name
'Crouse, Heather F.'
'Potoma, Julianne'
'Nejrabi, Farhat'
'Snyder, Deanna L.'
'Chohan, Balwant S.'
'Basu, Swarna'

_publ_section_title
;
 Quenching of tryptophan fluorescence in various proteins by a series of
 small nickel complexes.
;
_journal_issue 9
_journal_name_full 'Dalton transactions (Cambridge, England : 2003)'
_journal_page_first 2720
_journal_page_last 2731
_journal_paper_doi 10.1039/c2dt12169g
_journal_volume 41
_journal_year 2012
_chemical_formula_moiety 'C10 H22 N2 Ni S2'
_chemical_formula_sum 'C10 H22 N2 Ni S2'
_chemical_formula_weight 293.13
_space_group_IT_number 60
_symmetry_cell_setting orthorhombic
_symmetry_space_group_name_Hall '-P 2n 2ab'
_symmetry_space_group_name_H-M 'P b c n'
_atom_sites_solution_hydrogens geom
_atom_sites_solution_primary direct
_atom_sites_solution_secondary difmap
_audit_creation_method SHELXL-97
_audit_update_record
;
2011-11-06 # Formatted by publCIF
;
_cell_angle_alpha 90.00
_cell_angle_beta 90.00
_cell_angle_gamma 90.00
_cell_formula_units_Z 4
_cell_length_a 9.487(6)
_cell_length_b 7.862(5)
_cell_length_c 18.145(13)
_cell_measurement_reflns_used 915
_cell_measurement_temperature 298(2)
_cell_measurement_theta_max 24.842
_cell_measurement_theta_min 2.248
_cell_volume 1353.4(16)
_computing_cell_refinement 'Bruker SMART'
_computing_data_collection 'Bruker SMART'
_computing_data_reduction 'Bruker SAINT'
_computing_molecular_graphics 'Bruker SHELXTL'
_computing_publication_material 'Bruker SHELXTL'
_computing_structure_refinement 'SHELXL-97 (Sheldrick, 1997)'
_computing_structure_solution 'SHELXS-97 (Sheldrick, 1990)'
_diffrn_ambient_temperature 298(2)
_diffrn_measured_fraction_theta_full 0.983
_diffrn_measured_fraction_theta_max 0.983
_diffrn_measurement_device_type 'CCD area detector'
_diffrn_measurement_method 'phi and omega scans'
_diffrn_radiation_monochromator graphite
_diffrn_radiation_source 'fine-focus sealed tube'
_diffrn_radiation_type MoK\a
_diffrn_radiation_wavelength 0.71073
_diffrn_reflns_av_R_equivalents 0.0863
_diffrn_reflns_av_sigmaI/netI 0.0777
_diffrn_reflns_limit_h_max 12
_diffrn_reflns_limit_h_min -12
_diffrn_reflns_limit_k_max 10
_diffrn_reflns_limit_k_min -9
_diffrn_reflns_limit_l_max 24
_diffrn_reflns_limit_l_min -13
_diffrn_reflns_number 6619
_diffrn_reflns_theta_full 28.23
_diffrn_reflns_theta_max 28.23
_diffrn_reflns_theta_min 2.24
_exptl_absorpt_coefficient_mu 1.715
_exptl_absorpt_correction_T_max 0.983
_exptl_absorpt_correction_T_min 0.781
_exptl_absorpt_correction_type multi-scan
_exptl_absorpt_process_details
;
SADABS: Siemens Industrial Automation, Inc. Madison, WI, 1996
;
_exptl_crystal_colour dark-red
_exptl_crystal_density_diffrn 1.439
_exptl_crystal_density_method 'not measured'
_exptl_crystal_description plate
_exptl_crystal_F_000 624
_exptl_crystal_size_max 0.22
_exptl_crystal_size_mid 0.12
_exptl_crystal_size_min 0.01
_refine_diff_density_max 0.802
_refine_diff_density_min -0.663
_refine_diff_density_rms 0.105
_refine_ls_extinction_method none
_refine_ls_goodness_of_fit_ref 0.966
_refine_ls_hydrogen_treatment noref
_refine_ls_matrix_type full
_refine_ls_number_parameters 71
_refine_ls_number_reflns 1650
_refine_ls_number_restraints 0
_refine_ls_restrained_S_all 0.966
_refine_ls_R_factor_all 0.1009
_refine_ls_R_factor_gt 0.0632
_refine_ls_shift/su_max 0.000
_refine_ls_shift/su_mean 0.000
_refine_ls_structure_factor_coef Fsqd
_refine_ls_weighting_details 'calc w=1/[\s^2^(Fo^2^)+(0.0919P)^2^+0.0000P] where P=(Fo^2^+2Fc^2^)/3'
_refine_ls_weighting_scheme calc
_refine_ls_wR_factor_gt 0.1451
_refine_ls_wR_factor_ref 0.1641
_reflns_number_gt 1146
_reflns_number_total 1650
_reflns_threshold_expression >2sigma(I)
_cod_data_source_file c2dt12169g.txt
_cod_data_source_block bsc1o
_cod_original_sg_symbol_H-M Pbcn
_cod_database_code 7018251

loop_
_symmetry_equiv_pos_as_xyz
'x, y, z'
'-x+1/2, -y+1/2, z+1/2'
'-x, y, -z+1/2'
'x+1/2, -y+1/2, -z'
'-x, -y, -z'
'x-1/2, y-1/2, -z-1/2'
'x, -y, z-1/2'
'-x-1/2, y-1/2, z'

loop_
_atom_site_label
_atom_site_type_symbol
_atom_site_fract_x
_atom_site_fract_y
_atom_site_fract_z
_atom_site_U_iso_or_equiv
_atom_site_adp_type
_atom_site_occupancy
_atom_site_symmetry_multiplicity
_atom_site_calc_flag
_atom_site_refinement_flags
C1 C 0.4353(5) 0.0965(6) 0.3899(3) 0.0399(12) Uani 1 1 d .
H1A H 0.4581 0.0167 0.4289 0.048 Uiso 1 1 calc R
H1B H 0.3359 0.0844 0.3786 0.048 Uiso 1 1 calc R
C2 C 0.4636(5) 0.2754(6) 0.4163(3) 0.0407(12) Uani 1 1 d .
H2 H 0.5580 0.2794 0.4382 0.049 Uiso 1 1 calc R
C3 C 0.3566(7) 0.3271(7) 0.4744(3) 0.0610(16) Uani 1 1 d .
H3A H 0.2631 0.3084 0.4558 0.091 Uiso 1 1 calc R
H3B H 0.3684 0.4453 0.4860 0.091 Uiso 1 1 calc R
H3C H 0.3706 0.2602 0.5180 0.091 Uiso 1 1 calc R
C4 C 0.6738(5) 0.0462(6) 0.3420(3) 0.0447(13) Uani 1 1 d .
H4A H 0.7043 0.1544 0.3608 0.067 Uiso 1 1 calc R
H4B H 0.7268 0.0186 0.2986 0.067 Uiso 1 1 calc R
H4C H 0.6887 -0.0397 0.3788 0.067 Uiso 1 1 calc R
C5 C 0.4748(5) -0.1078(6) 0.2895(3) 0.0451(13) Uani 1 1 d .
H5A H 0.3729 -0.1178 0.2912 0.054 Uiso 1 1 calc R
H5B H 0.5154 -0.2030 0.3161 0.054 Uiso 1 1 calc R
N1 N 0.5200(4) 0.0548(5) 0.3232(2) 0.0340(9) Uani 1 1 d .
Ni1 Ni 0.5000 0.23289(9) 0.2500 0.0262(3) Uani 1 2 d S
S1 S 0.54055(13) 0.41707(15) 0.16365(7) 0.0365(3) Uani 1 1 d .

loop_
_atom_site_aniso_label
_atom_site_aniso_U_11
_atom_site_aniso_U_22
_atom_site_aniso_U_33
_atom_site_aniso_U_23
_atom_site_aniso_U_13
_atom_site_aniso_U_12
C1 0.035(3) 0.037(3) 0.047(3) 0.009(2) 0.001(2) 0.001(2)
C2 0.036(3) 0.047(3) 0.039(3) 0.001(2) 0.002(2) 0.007(2)
C3 0.077(4) 0.062(4) 0.044(3) 0.009(3) 0.018(3) 0.015(3)
C4 0.036(3) 0.044(3) 0.054(3) 0.007(2) -0.002(2) 0.006(2)
C5 0.044(3) 0.022(2) 0.069(4) 0.005(2) -0.001(3) 0.001(2)
N1 0.0228(19) 0.032(2) 0.047(2) -0.0001(19) -0.0040(16) 0.0016(15)
Ni1 0.0238(4) 0.0174(4) 0.0375(5) 0.000 0.0006(3) 0.000
S1 0.0402(7) 0.0260(6) 0.0432(7) 0.0031(5) 0.0079(5) 0.0007(5)

loop_
_atom_type_symbol
_atom_type_description
_atom_type_scat_dispersion_real
_atom_type_scat_dispersion_imag
_atom_type_scat_source
C C 0.0033 0.0016 'International Tables Vol C Tables 4.2.6.8 and 6.1.1.4'
H H 0.0000 0.0000 'International Tables Vol C Tables 4.2.6.8 and 6.1.1.4'
N N 0.0061 0.0033 'International Tables Vol C Tables 4.2.6.8 and 6.1.1.4'
S S 0.1246 0.1234 'International Tables Vol C Tables 4.2.6.8 and 6.1.1.4'
Ni Ni 0.3393 1.1124 'International Tables Vol C Tables 4.2.6.8 and 6.1.1.4'

loop_
_geom_angle_atom_site_label_1
_geom_angle_atom_site_label_2
_geom_angle_atom_site_label_3
_geom_angle
_geom_angle_site_symmetry_1
_geom_angle_site_symmetry_3
N1 C1 C2 111.5(4) . .
N1 C1 H1A 109.3 . .
C2 C1 H1A 109.3 . .
N1 C1 H1B 109.3 . .
C2 C1 H1B 109.3 . .
H1A C1 H1B 108.0 . .
C3 C2 C1 110.5(4) . .
C3 C2 S1 111.9(4) . 3_655
C1 C2 S1 108.2(4) . 3_655
C3 C2 H2 108.7 . .
C1 C2 H2 108.7 . .
S1 C2 H2 108.7 3_655 .
C2 C3 H3A 109.5 . .
C2 C3 H3B 109.5 . .
H3A C3 H3B 109.5 . .
C2 C3 H3C 109.5 . .
H3A C3 H3C 109.5 . .
H3B C3 H3C 109.5 . .
N1 C4 H4A 109.5 . .
N1 C4 H4B 109.5 . .
H4A C4 H4B 109.5 . .
N1 C4 H4C 109.5 . .
H4A C4 H4C 109.5 . .
H4B C4 H4C 109.5 . .
N1 C5 C5 107.5(3) . 3_655
N1 C5 H5A 110.2 . .
C5 C5 H5A 110.2 3_655 .
N1 C5 H5B 110.2 . .
C5 C5 H5B 110.2 3_655 .
H5A C5 H5B 108.5 . .
C1 N1 C5 111.7(4) . .
C1 N1 C4 110.5(4) . .
C5 N1 C4 109.7(4) . .
C1 N1 Ni1 110.2(3) . .
C5 N1 Ni1 108.2(3) . .
C4 N1 Ni1 106.5(3) . .
N1 Ni1 N1 87.6(2) 3_655 .
N1 Ni1 S1 90.24(13) 3_655 .
N1 Ni1 S1 163.74(11) . .
N1 Ni1 S1 163.74(11) 3_655 3_655
N1 Ni1 S1 90.24(13) . 3_655
S1 Ni1 S1 96.18(9) . 3_655
C2 S1 Ni1 99.36(18) 3_655 .

loop_
_geom_bond_atom_site_label_1
_geom_bond_atom_site_label_2
_geom_bond_distance
_geom_bond_site_symmetry_2
C1 N1 1.488(6) .
C1 C2 1.510(6) .
C1 H1A 0.9700 .
C1 H1B 0.9700 .
C2 C3 1.519(7) .
C2 S1 1.829(5) 3_655
C2 H2 0.9800 .
C3 H3A 0.9600 .
C3 H3B 0.9600 .
C3 H3C 0.9600 .
C4 N1 1.500(6) .
C4 H4A 0.9600 .
C4 H4B 0.9600 .
C4 H4C 0.9600 .
C5 N1 1.481(6) .
C5 C5 1.511(10) 3_655
C5 H5A 0.9700 .
C5 H5B 0.9700 .
N1 Ni1 1.939(4) .
Ni1 N1 1.939(4) 3_655
Ni1 S1 2.1679(16) .
Ni1 S1 2.1679(16) 3_655
S1 C2 1.829(5) 3_655

loop_
_geom_torsion_atom_site_label_1
_geom_torsion_atom_site_label_2
_geom_torsion_atom_site_label_3
_geom_torsion_atom_site_label_4
_geom_torsion
_geom_torsion_site_symmetry_1
_geom_torsion_site_symmetry_4
N1 C1 C2 C3 168.9(4) . .
N1 C1 C2 S1 46.0(5) . 3_655
C2 C1 N1 C5 -170.0(4) . .
C2 C1 N1 C4 67.7(5) . .
C2 C1 N1 Ni1 -49.7(4) . .
C5 C5 N1 C1 159.6(4) 3_655 .
C5 C5 N1 C4 -77.5(5) 3_655 .
C5 C5 N1 Ni1 38.2(5) 3_655 .
C1 N1 Ni1 N1 -136.3(3) . 3_655
C5 N1 Ni1 N1 -13.9(2) . 3_655
C4 N1 Ni1 N1 103.9(3) . 3_655
C1 N1 Ni1 S1 141.2(4) . .
C5 N1 Ni1 S1 -96.5(5) . .
C4 N1 Ni1 S1 21.3(6) . .
C1 N1 Ni1 S1 27.6(3) . 3_655
C5 N1 Ni1 S1 150.0(3) . 3_655
C4 N1 Ni1 S1 -92.2(3) . 3_655
N1 Ni1 S1 C2 -2.7(2) 3_655 3_655
N1 Ni1 S1 C2 79.5(5) . 3_655
S1 Ni1 S1 C2 -167.72(18) 3_655 3_655
